data_7710963
loop_
_publ_author_name
'Radius, Udo'
'Philipp, Michael S. M.'
'Bertermann, R\"udiger'

_publ_section_title
;
 N-Heterocyclic Carbene and Cyclic (Alkyl)(amino)carbene Adducts of
 Plumbanes and Plumbylenes
;
_journal_name_full 'Dalton Transactions'
_journal_paper_doi 10.1039/D2DT02462D
_journal_year 2022
_chemical_formula_moiety 'C64 H82 Cl4 N2 Pb2'
_chemical_formula_sum 'C64 H82 Cl4 N2 Pb2'
_chemical_formula_weight 1435.49
_space_group_crystal_system triclinic
_space_group_IT_number 2
_space_group_name_Hall '-P 1'
_space_group_name_H-M_alt 'P -1'
_atom_sites_solution_hydrogens geom
_audit_creation_method SHELXL-2018/3
_audit_update_record
;
2022-07-28 deposited with the CCDC.	2022-08-12 downloaded from the CCDC.
;
_cell_angle_alpha 91.813(2)
_cell_angle_beta 92.379(2)
_cell_angle_gamma 99.916(2)
_cell_formula_units_Z 1
_cell_length_a 9.7905(2)
_cell_length_b 10.7707(2)
_cell_length_c 14.4360(3)
_cell_measurement_reflns_used 23544
_cell_measurement_temperature 100(2)
_cell_measurement_theta_max 31.2010
_cell_measurement_theta_min 2.1070
_cell_volume 1497.09(5)
_computing_cell_refinement 'CrysAlisPro 1.171.41.63a (Rigaku OD, 2020)'
_computing_data_collection 'CrysAlisPro 1.171.41.63a (Rigaku OD, 2020)'
_computing_data_reduction 'CrysAlisPro 1.171.41.63a (Rigaku OD, 2020)'
_computing_molecular_graphics 'ShelXLe (Huebschle et all, 2011)'
_computing_publication_material 'SHELXL-2014/6 (Sheldrick, 2014)'
_computing_structure_refinement 'SHELXL-2018/3 (Sheldrick, 2018)'
_computing_structure_solution 'SHELXT 2014/5 (Sheldrick, 2014)'
_diffrn_ambient_temperature 100(2)
_diffrn_measured_fraction_theta_full 1.000
_diffrn_measured_fraction_theta_max 1.000
_diffrn_measurement_device_type 'XtaLAB Synergy, Dualflex, HyPix'
_diffrn_measurement_method '\w scans'
_diffrn_radiation_type MoK\a
_diffrn_radiation_wavelength 0.71073
_diffrn_reflns_av_unetI/netI 0.0343
_diffrn_reflns_Laue_measured_fraction_full 1.000
_diffrn_reflns_Laue_measured_fraction_max 1.000
_diffrn_reflns_limit_h_max 12
_diffrn_reflns_limit_h_min -12
_diffrn_reflns_limit_k_max 13
_diffrn_reflns_limit_k_min -13
_diffrn_reflns_limit_l_max 18
_diffrn_reflns_limit_l_min -1
_diffrn_reflns_number 6129
_diffrn_reflns_point_group_measured_fraction_full 1.000
_diffrn_reflns_point_group_measured_fraction_max 1.000
_diffrn_reflns_theta_full 26.000
_diffrn_reflns_theta_max 26.397
_diffrn_reflns_theta_min 2.114
_diffrn_source 'micro-focus sealed X-ray tube'
_exptl_absorpt_coefficient_mu 5.834
_exptl_absorpt_correction_T_max 0.842
_exptl_absorpt_correction_T_min 0.617
_exptl_absorpt_correction_type gaussian
_exptl_absorpt_process_details
;
CrysAlisPro 1.171.41.63a (Rigaku Oxford Diffraction, 2020)
Numerical absorption correction based on gaussian integration over
			a multifaceted crystal model
Empirical absorption correction using spherical harmonics,
 implemented in SCALE3 ABSPACK scaling algorithm.
;
_exptl_crystal_colour colourless
_exptl_crystal_density_diffrn 1.592
_exptl_crystal_description block
_exptl_crystal_F_000 712
_exptl_crystal_size_max 0.137
_exptl_crystal_size_mid 0.096
_exptl_crystal_size_min 0.061
_refine_diff_density_max 3.354
_refine_diff_density_min -2.454
_refine_diff_density_rms 0.203
_refine_ls_extinction_method none
_refine_ls_goodness_of_fit_ref 1.270
_refine_ls_hydrogen_treatment constr
_refine_ls_matrix_type full
_refine_ls_number_parameters 644
_refine_ls_number_reflns 6129
_refine_ls_number_restraints 1710
_refine_ls_restrained_S_all 1.117
_refine_ls_R_factor_all 0.0456
_refine_ls_R_factor_gt 0.0421
_refine_ls_shift/su_max 0.002
_refine_ls_shift/su_mean 0.000
_refine_ls_structure_factor_coef Fsqd
_refine_ls_weighting_details 'w=1/[\s^2^(Fo^2^)+19.3596P] where P=(Fo^2^+2Fc^2^)/3'
_refine_ls_weighting_scheme calc
_refine_ls_wR_factor_gt 0.1126
_refine_ls_wR_factor_ref 0.1136
_reflns_Friedel_coverage 0.000
_reflns_number_gt 5709
_reflns_number_total 6129
_reflns_threshold_expression 'I > 2\s(I)'
_cod_data_source_file d2dt02462d2.cif
_cod_data_source_block compound_8
_cod_database_code 7710963
_shelx_shelxl_version_number 2018/3
_shelx_space_group_comment
;
The symmetry employed for this shelxl refinement is uniquely defined
by the following loop, which should always be used as a source of
symmetry information in preference to the above space-group names.
They are only intended as comments.
;
_shelx_estimated_absorpt_t_min 0.496
_shelx_estimated_absorpt_t_max 0.721

loop_
_space_group_symop_operation_xyz
'x, y, z'
'-x, -y, -z'

loop_
_atom_site_label
_atom_site_type_symbol
_atom_site_fract_x
_atom_site_fract_y
_atom_site_fract_z
_atom_site_U_iso_or_equiv
_atom_site_adp_type
_atom_site_occupancy
_atom_site_site_symmetry_order
_atom_site_calc_flag
_atom_site_refinement_flags_posn
_atom_site_refinement_flags_adp
_atom_site_refinement_flags_occupancy
_atom_site_disorder_assembly
_atom_site_disorder_group
Cl1_11 Cl 0.6205(4) 0.2545(4) 0.5638(3) 0.0223(9) Uani 0.492(3) 1 d . U P A 1
Cl2_11 Cl 0.6845(5) 0.3415(4) 0.9291(3) 0.0246(9) Uani 0.492(3) 1 d . U P A 1
Pb1_11 Pb 0.6629(18) 0.2989(16) 0.7516(12) 0.01610(10) Uani 0.492(3) 1 d . U P A 1
C1_2 C 0.8108(17) 0.4762(16) 0.7272(10) 0.0274(16) Uani 0.492(3) 1 d D U P A 1
C2_2 C 0.8657(16) 0.4951(15) 0.6406(11) 0.0274(17) Uani 0.492(3) 1 d D U P A 1
H2_2 H 0.830922 0.439055 0.589588 0.033 Uiso 0.492(3) 1 calc R U P A 1
C3_2 C 0.9719(16) 0.5965(15) 0.6288(11) 0.0277(16) Uani 0.492(3) 1 d D U P A 1
H3_2 H 1.011032 0.608843 0.569979 0.033 Uiso 0.492(3) 1 calc R U P A 1
C4_2 C 1.0206(17) 0.6796(16) 0.7032(10) 0.0280(16) Uani 0.492(3) 1 d D U P A 1
H4_2 H 1.092345 0.749431 0.695201 0.034 Uiso 0.492(3) 1 calc R U P A 1
C5_2 C 0.9638(17) 0.6603(16) 0.7896(11) 0.0275(16) Uani 0.492(3) 1 d D U P A 1
H5_2 H 0.996618 0.717311 0.840447 0.033 Uiso 0.492(3) 1 calc R U P A 1
C6_2 C 0.8596(16) 0.5579(15) 0.8017(11) 0.0272(15) Uani 0.492(3) 1 d D U P A 1
H6_2 H 0.821920 0.544096 0.860876 0.033 Uiso 0.492(3) 1 calc R U P A 1
C1_3 C 0.7078(17) 0.1076(15) 0.7656(11) 0.0225(14) Uani 0.492(3) 1 d D U P A 1
C2_3 C 0.6544(17) 0.0380(13) 0.8380(11) 0.0232(15) Uani 0.492(3) 1 d D U P A 1
H2_3 H 0.595300 0.070908 0.879328 0.028 Uiso 0.492(3) 1 calc R U P A 1
C3_3 C 0.6875(17) -0.0807(14) 0.8503(11) 0.0247(15) Uani 0.492(3) 1 d D U P A 1
H3_3 H 0.644547 -0.132538 0.896646 0.030 Uiso 0.492(3) 1 calc R U P A 1
C4_3 C 0.7837(17) -0.1237(16) 0.7948(11) 0.0253(15) Uani 0.492(3) 1 d D U P A 1
H4_3 H 0.812922 -0.201637 0.806487 0.030 Uiso 0.492(3) 1 calc R U P A 1
C5_3 C 0.8372(17) -0.0509(14) 0.7215(11) 0.0244(15) Uani 0.492(3) 1 d D U P A 1
H5_3 H 0.896719 -0.083018 0.679985 0.029 Uiso 0.492(3) 1 calc R U P A 1
C6_3 C 0.8035(17) 0.0679(14) 0.7091(11) 0.0234(14) Uani 0.492(3) 1 d D U P A 1
H6_3 H 0.845491 0.120606 0.662883 0.028 Uiso 0.492(3) 1 calc R U P A 1
C1_6 C 0.4314(19) 0.3280(18) 0.7335(13) 0.0203(12) Uani 0.492(3) 1 d . U P A 1
C2_6 C 0.3985(18) 0.4539(17) 0.7108(12) 0.0212(10) Uani 0.492(3) 1 d . U P A 1
C3_6 C 0.2371(18) 0.4244(17) 0.6968(12) 0.0214(13) Uani 0.492(3) 1 d . U P A 1
H3A_6 H 0.193154 0.447773 0.753783 0.026 Uiso 0.492(3) 1 calc R U P A 1
H3AB_6 H 0.205860 0.472336 0.644938 0.026 Uiso 0.492(3) 1 calc R U P A 1
C4_6 C 0.1980(18) 0.2833(17) 0.6749(12) 0.0211(11) Uani 0.492(3) 1 d . U P A 1
C5_6 C 0.448(2) 0.5407(18) 0.7958(14) 0.0240(15) Uani 0.492(3) 1 d . U P A 1
H5A_6 H 0.429560 0.625703 0.784237 0.036 Uiso 0.492(3) 1 calc R U P A 1
H5B_6 H 0.547630 0.544105 0.807858 0.036 Uiso 0.492(3) 1 calc R U P A 1
H5C_6 H 0.397807 0.508107 0.849789 0.036 Uiso 0.492(3) 1 calc R U P A 1
C6_6 C 0.4683(19) 0.5142(18) 0.6243(12) 0.0240(15) Uani 0.492(3) 1 d . U P A 1
H6A_6 H 0.432865 0.591809 0.611130 0.036 Uiso 0.492(3) 1 calc R U P A 1
H6B_6 H 0.447002 0.454746 0.570742 0.036 Uiso 0.492(3) 1 calc R U P A 1
H6C_6 H 0.569049 0.533931 0.636545 0.036 Uiso 0.492(3) 1 calc R U P A 1
C7_6 C 0.0593(18) 0.2234(17) 0.7089(12) 0.0228(16) Uani 0.492(3) 1 d . U P A 1
H7A_6 H 0.072575 0.157884 0.752331 0.034 Uiso 0.492(3) 1 calc R U P A 1
H7B_6 H -0.001280 0.185489 0.656019 0.034 Uiso 0.492(3) 1 calc R U P A 1
H7C_6 H 0.016490 0.287802 0.740434 0.034 Uiso 0.492(3) 1 calc R U P A 1
C8_6 C 0.239(2) 0.289(2) 0.5714(15) 0.0228(16) Uani 0.492(3) 1 d . U P A 1
H8A_6 H 0.249953 0.204731 0.548731 0.034 Uiso 0.492(3) 1 calc R U P A 1
H8B_6 H 0.325945 0.347854 0.566746 0.034 Uiso 0.492(3) 1 calc R U P A 1
H8C_6 H 0.165176 0.317556 0.533822 0.034 Uiso 0.492(3) 1 calc R U P A 1
N1_6 N 0.3212(15) 0.2394(16) 0.7279(10) 0.0199(11) Uani 0.492(3) 1 d . U P A 1
C1_7 C 0.3122(18) 0.1170(15) 0.7688(9) 0.0205(11) Uani 0.492(3) 1 d D U P A 1
C2_7 C 0.2825(18) 0.1154(15) 0.8644(10) 0.0221(13) Uani 0.492(3) 1 d D U P A 1
C3_7 C 0.2823(18) 0.0007(14) 0.9088(11) 0.0231(15) Uani 0.492(3) 1 d D U P A 1
H3_7 H 0.266474 -0.002585 0.973214 0.028 Uiso 0.492(3) 1 calc R U P A 1
C4_7 C 0.3042(18) -0.1060(15) 0.8621(9) 0.0230(15) Uani 0.492(3) 1 d D U P A 1
H4_7 H 0.305134 -0.181406 0.894412 0.028 Uiso 0.492(3) 1 calc R U P A 1
C5_7 C 0.3248(18) -0.1045(14) 0.7690(10) 0.0216(13) Uani 0.492(3) 1 d D U P A 1
H5_7 H 0.335955 -0.180554 0.737440 0.026 Uiso 0.492(3) 1 calc R U P A 1
C6_7 C 0.3300(18) 0.0059(14) 0.7180(10) 0.0210(11) Uani 0.492(3) 1 d D U P A 1
C7_71 C 0.2404(18) 0.2242(18) 0.9205(12) 0.0235(18) Uani 0.492(3) 1 d . U P A 1
H7_71 H 0.237061 0.295753 0.878447 0.028 Uiso 0.492(3) 1 calc R U P A 1
C8_71 C 0.0966(19) 0.184(2) 0.9572(13) 0.028(3) Uani 0.492(3) 1 d . U P A 1
H8A_71 H 0.061809 0.259016 0.980103 0.042 Uiso 0.492(3) 1 calc R U P A 1
H8B_71 H 0.101907 0.126730 1.007904 0.042 Uiso 0.492(3) 1 calc R U P A 1
H8C_71 H 0.033539 0.141458 0.907102 0.042 Uiso 0.492(3) 1 calc R U P A 1
C9_71 C 0.3439(19) 0.2711(19) 1.0021(12) 0.027(3) Uani 0.492(3) 1 d . U P A 1
H9A_71 H 0.311875 0.339479 1.036752 0.041 Uiso 0.492(3) 1 calc R U P A 1
H9B_71 H 0.435347 0.302355 0.978378 0.041 Uiso 0.492(3) 1 calc R U P A 1
H9C_71 H 0.350613 0.201494 1.043154 0.041 Uiso 0.492(3) 1 calc R U P A 1
C10_72 C 0.3509(18) 0.0000(17) 0.6155(12) 0.0215(13) Uani 0.492(3) 1 d . U P A 1
H10_72 H 0.372229 0.088008 0.593568 0.026 Uiso 0.492(3) 1 calc R U P A 1
C11_72 C 0.2195(18) -0.0675(17) 0.5643(13) 0.022(2) Uani 0.492(3) 1 d . U P A 1
H11A_72 H 0.228366 -0.058276 0.497439 0.033 Uiso 0.492(3) 1 calc R U P A 1
H11B_72 H 0.140271 -0.030695 0.584358 0.033 Uiso 0.492(3) 1 calc R U P A 1
H11C_72 H 0.205008 -0.157210 0.578121 0.033 Uiso 0.492(3) 1 calc R U P A 1
C12_72 C 0.4732(18) -0.0677(17) 0.5941(12) 0.022(2) Uani 0.492(3) 1 d . U P A 1
H12A_72 H 0.495159 -0.057754 0.528863 0.034 Uiso 0.492(3) 1 calc R U P A 1
H12B_72 H 0.447667 -0.157625 0.606038 0.034 Uiso 0.492(3) 1 calc R U P A 1
H12C_72 H 0.554609 -0.030806 0.633856 0.034 Uiso 0.492(3) 1 calc R U P A 1
C1_4 C 0.8424(16) 0.4466(15) 0.7971(10) 0.0276(16) Uani 0.508(3) 1 d D U P A 2
C2_4 C 0.8939(16) 0.5361(15) 0.7363(11) 0.0276(14) Uani 0.508(3) 1 d D U P A 2
H2_4 H 0.852548 0.534752 0.675446 0.033 Uiso 0.508(3) 1 calc R U P A 2
C3_4 C 1.0072(16) 0.6293(15) 0.7637(11) 0.0278(15) Uani 0.508(3) 1 d D U P A 2
H3_4 H 1.040355 0.693280 0.722309 0.033 Uiso 0.508(3) 1 calc R U P A 2
C4_4 C 1.0720(16) 0.6289(15) 0.8515(10) 0.0286(17) Uani 0.508(3) 1 d D U P A 2
H4_4 H 1.150261 0.691242 0.869707 0.034 Uiso 0.508(3) 1 calc R U P A 2
C5_4 C 1.0207(16) 0.5360(15) 0.9120(11) 0.0287(19) Uani 0.508(3) 1 d D U P A 2
H5_4 H 1.064454 0.534297 0.971797 0.034 Uiso 0.508(3) 1 calc R U P A 2
C6_4 C 0.9051(15) 0.4456(15) 0.8849(11) 0.0279(17) Uani 0.508(3) 1 d D U P A 2
H6_4 H 0.869195 0.383088 0.926691 0.033 Uiso 0.508(3) 1 calc R U P A 2
C1_5 C 0.6701(17) 0.0937(14) 0.7340(11) 0.0220(14) Uani 0.508(3) 1 d D U P A 2
C2_5 C 0.7576(17) 0.0426(13) 0.7930(11) 0.0235(13) Uani 0.508(3) 1 d D U P A 2
H2_5 H 0.803665 0.090329 0.845212 0.028 Uiso 0.508(3) 1 calc R U P A 2
C3_5 C 0.7769(18) -0.0798(14) 0.7747(12) 0.0247(14) Uani 0.508(3) 1 d D U P A 2
H3_5 H 0.841984 -0.114690 0.811907 0.030 Uiso 0.508(3) 1 calc R U P A 2
C4_5 C 0.7009(16) -0.1526(14) 0.7016(10) 0.0248(15) Uani 0.508(3) 1 d D U P A 2
H4_5 H 0.710616 -0.238123 0.691201 0.030 Uiso 0.508(3) 1 calc R U P A 2
C5_5 C 0.6115(17) -0.0990(13) 0.6445(11) 0.0233(17) Uani 0.508(3) 1 d D U P A 2
H5_5 H 0.558427 -0.148382 0.595602 0.028 Uiso 0.508(3) 1 calc R U P A 2
C6_5 C 0.5991(17) 0.0267(13) 0.6587(11) 0.0226(16) Uani 0.508(3) 1 d D U P A 2
H6_5 H 0.542924 0.065704 0.617414 0.027 Uiso 0.508(3) 1 calc R U P A 2
Pb1_21 Pb 0.6626(17) 0.2989(15) 0.7516(11) 0.01610(10) Uani 0.508(3) 1 d . U P A 2
Cl1_21 Cl 0.6136(5) 0.2613(4) 0.9358(3) 0.0221(9) Uani 0.508(3) 1 d . U P A 2
Cl2_21 Cl 0.7019(5) 0.3412(4) 0.5785(3) 0.0225(9) Uani 0.508(3) 1 d . U P A 2
C1_8 C 0.4529(18) 0.3619(18) 0.7633(12) 0.0200(12) Uani 0.508(3) 1 d . U P A 2
C2_8 C 0.446(2) 0.4975(18) 0.7885(14) 0.0212(10) Uani 0.508(3) 1 d . U P A 2
C3_8 C 0.2914(17) 0.4953(16) 0.7997(12) 0.0219(13) Uani 0.508(3) 1 d . U P A 2
H3A_8 H 0.247832 0.521804 0.742246 0.026 Uiso 0.508(3) 1 calc R U P A 2
H3AB_8 H 0.277078 0.553251 0.851637 0.026 Uiso 0.508(3) 1 calc R U P A 2
C4_8 C 0.2276(17) 0.3588(17) 0.8199(11) 0.0213(13) Uani 0.508(3) 1 d . U P A 2
C5_8 C 0.5378(18) 0.5550(17) 0.8733(11) 0.023(2) Uani 0.508(3) 1 d . U P A 2
H5A_8 H 0.517544 0.638909 0.889005 0.034 Uiso 0.508(3) 1 calc R U P A 2
H5B_8 H 0.635740 0.562122 0.858867 0.034 Uiso 0.508(3) 1 calc R U P A 2
H5C_8 H 0.518857 0.500630 0.926068 0.034 Uiso 0.508(3) 1 calc R U P A 2
C6_8 C 0.4963(18) 0.5727(17) 0.7028(11) 0.023(2) Uani 0.508(3) 1 d . U P A 2
H6A_8 H 0.470818 0.656675 0.707269 0.035 Uiso 0.508(3) 1 calc R U P A 2
H6B_8 H 0.452560 0.527794 0.646160 0.035 Uiso 0.508(3) 1 calc R U P A 2
H6C_8 H 0.597413 0.581038 0.700817 0.035 Uiso 0.508(3) 1 calc R U P A 2
C7_8 C 0.0787(17) 0.3165(18) 0.7832(12) 0.024(2) Uani 0.508(3) 1 d . U P A 2
H7A_8 H 0.056334 0.224150 0.781350 0.037 Uiso 0.508(3) 1 calc R U P A 2
H7B_8 H 0.067753 0.346812 0.720471 0.037 Uiso 0.508(3) 1 calc R U P A 2
H7C_8 H 0.015886 0.351160 0.824013 0.037 Uiso 0.508(3) 1 calc R U P A 2
C8_8 C 0.2398(18) 0.3327(18) 0.9231(11) 0.025(2) Uani 0.508(3) 1 d . U P A 2
H8A_8 H 0.194514 0.246101 0.933318 0.037 Uiso 0.508(3) 1 calc R U P A 2
H8B_8 H 0.194706 0.391845 0.958708 0.037 Uiso 0.508(3) 1 calc R U P A 2
H8C_8 H 0.338054 0.343433 0.943381 0.037 Uiso 0.508(3) 1 calc R U P A 2
N2_8 N 0.3326(14) 0.2926(14) 0.7659(10) 0.0199(11) Uani 0.508(3) 1 d . U P A 2
C1_9 C 0.2905(18) 0.1680(16) 0.7192(9) 0.0202(11) Uani 0.508(3) 1 d D U P A 2
C2_9 C 0.2850(18) 0.0521(14) 0.7653(10) 0.0211(11) Uani 0.508(3) 1 d D U P A 2
C3_9 C 0.2577(17) -0.0576(14) 0.7073(9) 0.0213(13) Uani 0.508(3) 1 d D U P A 2
H3_9 H 0.259341 -0.136618 0.734437 0.026 Uiso 0.508(3) 1 calc R U P A 2
C4_9 C 0.2288(18) -0.0563(15) 0.6132(10) 0.0223(14) Uani 0.508(3) 1 d D U P A 2
H4_9 H 0.212337 -0.132994 0.576937 0.027 Uiso 0.508(3) 1 calc R U P A 2
C5_9 C 0.2237(17) 0.0560(13) 0.5720(10) 0.0223(15) Uani 0.508(3) 1 d D U P A 2
H5_9 H 0.200254 0.055858 0.507447 0.027 Uiso 0.508(3) 1 calc R U P A 2
C6_9 C 0.2526(17) 0.1709(14) 0.6235(10) 0.0213(12) Uani 0.508(3) 1 d D U P A 2
C7_91 C 0.3059(18) 0.0429(18) 0.8681(12) 0.0222(13) Uani 0.508(3) 1 d . U P A 2
H7_91 H 0.343738 0.128654 0.896047 0.027 Uiso 0.508(3) 1 calc R U P A 2
C8_91 C 0.4078(18) -0.0480(17) 0.8928(12) 0.023(2) Uani 0.508(3) 1 d . U P A 2
H8A_91 H 0.419474 -0.051008 0.960405 0.035 Uiso 0.508(3) 1 calc R U P A 2
H8B_91 H 0.497944 -0.017679 0.866946 0.035 Uiso 0.508(3) 1 calc R U P A 2
H8C_91 H 0.370382 -0.132705 0.866677 0.035 Uiso 0.508(3) 1 calc R U P A 2
C9_91 C 0.1652(18) -0.0051(17) 0.9080(12) 0.024(2) Uani 0.508(3) 1 d . U P A 2
H9A_91 H 0.175048 -0.001488 0.975896 0.036 Uiso 0.508(3) 1 calc R U P A 2
H9B_91 H 0.131959 -0.092427 0.885784 0.036 Uiso 0.508(3) 1 calc R U P A 2
H9C_91 H 0.098456 0.047885 0.887865 0.036 Uiso 0.508(3) 1 calc R U P A 2
C10_92 C 0.206(2) 0.2559(19) 0.5711(15) 0.0228(15) Uani 0.508(3) 1 d . U P A 2
H10_92 H 0.216889 0.326688 0.618851 0.027 Uiso 0.508(3) 1 calc R U P A 2
C11_92 C 0.3444(18) 0.3213(18) 0.4984(12) 0.025(2) Uani 0.508(3) 1 d . U P A 2
H11A_92 H 0.328854 0.403677 0.477597 0.038 Uiso 0.508(3) 1 calc R U P A 2
H11B_92 H 0.346005 0.264268 0.444352 0.038 Uiso 0.508(3) 1 calc R U P A 2
H11C_92 H 0.433360 0.331313 0.533917 0.038 Uiso 0.508(3) 1 calc R U P A 2
C12_92 C 0.0913(18) 0.2793(18) 0.5267(12) 0.026(2) Uani 0.508(3) 1 d . U P A 2
H12A_92 H 0.064742 0.217601 0.474999 0.039 Uiso 0.508(3) 1 calc R U P A 2
H12B_92 H 0.109269 0.364465 0.502797 0.039 Uiso 0.508(3) 1 calc R U P A 2
H12C_92 H 0.015757 0.273241 0.569735 0.039 Uiso 0.508(3) 1 calc R U P A 2

loop_
_atom_site_aniso_label
_atom_site_aniso_U_11
_atom_site_aniso_U_22
_atom_site_aniso_U_33
_atom_site_aniso_U_23
_atom_site_aniso_U_13
_atom_site_aniso_U_12
Cl1_11 0.028(2) 0.024(2) 0.0131(18) -0.0032(15) -0.0026(15) 0.0034(18)
Cl2_11 0.030(2) 0.026(2) 0.0158(19) -0.0004(16) 0.0007(16) -0.0010(19)
Pb1_11 0.01673(16) 0.01372(15) 0.01797(15) 0.00003(10) -0.00008(11) 0.00329(10)
C1_2 0.016(3) 0.026(3) 0.039(4) -0.002(3) 0.000(3) 0.004(3)
C2_2 0.017(3) 0.026(4) 0.039(4) -0.001(3) 0.000(3) 0.004(3)
C3_2 0.017(3) 0.027(3) 0.039(4) 0.000(3) 0.000(3) 0.003(3)
C4_2 0.017(3) 0.027(3) 0.039(4) -0.001(3) 0.000(3) 0.003(3)
C5_2 0.017(3) 0.026(3) 0.039(4) -0.002(3) 0.001(3) 0.004(3)
C6_2 0.016(3) 0.026(3) 0.039(3) -0.002(3) 0.001(3) 0.004(3)
C1_3 0.024(3) 0.018(3) 0.026(3) 0.001(3) -0.004(3) 0.006(3)
C2_3 0.025(3) 0.019(3) 0.026(3) 0.001(3) -0.005(3) 0.005(3)
C3_3 0.026(3) 0.020(3) 0.028(3) 0.002(3) -0.006(3) 0.005(3)
C4_3 0.027(3) 0.020(3) 0.029(3) 0.002(3) -0.006(3) 0.005(3)
C5_3 0.026(3) 0.019(3) 0.028(3) 0.000(3) -0.005(3) 0.004(3)
C6_3 0.025(3) 0.019(3) 0.026(3) 0.001(3) -0.004(3) 0.005(3)
C1_6 0.019(2) 0.024(2) 0.019(2) -0.001(2) 0.000(2) 0.008(2)
C2_6 0.0201(19) 0.025(2) 0.0200(19) -0.0022(18) -0.0003(17) 0.0079(18)
C3_6 0.020(2) 0.026(3) 0.020(3) -0.002(2) -0.001(2) 0.008(2)
C4_6 0.019(2) 0.026(2) 0.019(2) 0.000(2) -0.002(2) 0.008(2)
C5_6 0.024(3) 0.026(3) 0.022(3) -0.001(3) -0.001(3) 0.006(3)
C6_6 0.024(3) 0.026(3) 0.022(3) -0.001(3) -0.001(3) 0.006(3)
C7_6 0.020(3) 0.029(3) 0.020(3) 0.001(3) -0.003(3) 0.007(3)
C8_6 0.020(3) 0.029(3) 0.020(3) 0.001(3) -0.003(3) 0.007(3)
N1_6 0.018(2) 0.025(2) 0.018(2) 0.000(2) -0.0007(19) 0.0079(19)
C1_7 0.020(2) 0.024(2) 0.018(2) -0.0001(19) -0.0007(19) 0.006(2)
C2_7 0.021(3) 0.026(3) 0.019(2) 0.000(2) -0.001(2) 0.005(2)
C3_7 0.023(3) 0.027(3) 0.020(3) 0.001(2) -0.002(3) 0.004(3)
C4_7 0.023(3) 0.026(3) 0.020(3) 0.002(3) -0.001(3) 0.003(3)
C5_7 0.021(3) 0.025(3) 0.019(3) 0.001(2) 0.000(2) 0.005(2)
C6_7 0.021(2) 0.024(2) 0.018(2) 0.000(2) 0.000(2) 0.006(2)
C7_71 0.022(4) 0.029(3) 0.020(3) -0.001(3) -0.001(3) 0.007(3)
C8_71 0.022(5) 0.040(7) 0.022(6) 0.003(6) -0.002(5) 0.008(5)
C9_71 0.025(5) 0.035(6) 0.022(5) -0.004(5) -0.002(4) 0.007(5)
C10_72 0.022(3) 0.024(3) 0.019(2) 0.000(2) 0.000(2) 0.005(2)
C11_72 0.021(4) 0.026(4) 0.019(4) 0.003(4) 0.000(4) 0.004(4)
C12_72 0.024(4) 0.022(4) 0.021(4) -0.002(4) -0.001(4) 0.005(4)
C1_4 0.017(3) 0.026(3) 0.040(4) -0.002(3) 0.001(3) 0.005(3)
C2_4 0.017(3) 0.026(3) 0.039(3) -0.002(3) 0.000(3) 0.004(2)
C3_4 0.017(3) 0.026(3) 0.040(3) -0.002(3) 0.001(3) 0.003(3)
C4_4 0.018(3) 0.027(4) 0.040(4) -0.003(3) 0.000(3) 0.003(3)
C5_4 0.019(4) 0.027(4) 0.039(4) -0.004(3) 0.000(3) 0.003(3)
C6_4 0.017(3) 0.026(4) 0.039(4) -0.003(3) 0.000(3) 0.004(3)
C1_5 0.024(3) 0.018(3) 0.025(3) 0.000(3) -0.004(3) 0.006(3)
C2_5 0.025(3) 0.019(3) 0.026(3) 0.001(2) -0.005(2) 0.005(2)
C3_5 0.027(3) 0.020(3) 0.028(3) 0.001(3) -0.005(3) 0.005(3)
C4_5 0.027(3) 0.020(3) 0.028(3) 0.001(3) -0.004(3) 0.004(3)
C5_5 0.026(4) 0.019(3) 0.024(4) -0.001(3) -0.003(3) 0.004(3)
C6_5 0.024(3) 0.019(3) 0.024(3) 0.000(3) -0.003(3) 0.005(3)
Pb1_21 0.01673(16) 0.01372(15) 0.01797(15) 0.00003(10) -0.00008(11) 0.00329(10)
Cl1_21 0.028(2) 0.024(2) 0.0154(18) 0.0023(16) -0.0016(16) 0.0070(18)
Cl2_21 0.032(2) 0.0181(19) 0.0171(18) 0.0018(15) 0.0025(16) 0.0037(17)
C1_8 0.018(2) 0.025(2) 0.018(2) -0.002(2) 0.000(2) 0.008(2)
C2_8 0.0201(19) 0.025(2) 0.0200(19) -0.0022(18) -0.0003(17) 0.0079(18)
C3_8 0.020(2) 0.025(3) 0.021(3) -0.003(2) -0.001(2) 0.009(2)
C4_8 0.019(3) 0.026(3) 0.020(3) -0.003(2) -0.001(2) 0.009(2)
C5_8 0.024(5) 0.025(5) 0.020(4) -0.003(4) -0.001(4) 0.007(4)
C6_8 0.024(4) 0.025(4) 0.021(4) -0.003(3) 0.000(3) 0.007(4)
C7_8 0.019(4) 0.032(5) 0.023(5) -0.008(5) -0.003(4) 0.010(4)
C8_8 0.023(5) 0.031(5) 0.020(3) -0.005(4) -0.001(4) 0.008(4)
N2_8 0.018(2) 0.024(2) 0.019(2) -0.0015(19) -0.0009(18) 0.0087(18)
C1_9 0.019(2) 0.025(2) 0.018(2) -0.0008(19) -0.0005(19) 0.007(2)
C2_9 0.020(2) 0.025(2) 0.019(2) 0.000(2) 0.000(2) 0.006(2)
C3_9 0.021(3) 0.025(3) 0.019(2) -0.001(2) 0.001(2) 0.005(2)
C4_9 0.022(3) 0.025(3) 0.019(3) -0.001(2) 0.000(3) 0.005(2)
C5_9 0.022(3) 0.026(3) 0.019(3) -0.001(2) -0.001(3) 0.005(3)
C6_9 0.020(2) 0.026(2) 0.019(2) 0.000(2) -0.001(2) 0.007(2)
C7_91 0.021(2) 0.026(3) 0.019(2) 0.001(2) 0.000(2) 0.004(2)
C8_91 0.024(4) 0.026(4) 0.020(4) 0.002(4) -0.001(4) 0.004(3)
C9_91 0.023(4) 0.027(5) 0.022(4) 0.003(4) 0.000(4) 0.004(4)
C10_92 0.021(3) 0.028(3) 0.020(3) 0.000(3) -0.002(3) 0.008(3)
C11_92 0.023(5) 0.031(5) 0.023(5) 0.002(4) 0.000(4) 0.009(4)
C12_92 0.023(4) 0.032(5) 0.024(5) 0.000(5) -0.004(4) 0.008(4)

loop_
_atom_type_symbol
_atom_type_description
_atom_type_scat_dispersion_real
_atom_type_scat_dispersion_imag
_atom_type_scat_source
C C 0.0033 0.0016 'International Tables Vol C Tables 4.2.6.8 and 6.1.1.4'
H H 0.0000 0.0000 'International Tables Vol C Tables 4.2.6.8 and 6.1.1.4'
N N 0.0061 0.0033 'International Tables Vol C Tables 4.2.6.8 and 6.1.1.4'
Cl Cl 0.1484 0.1585 'International Tables Vol C Tables 4.2.6.8 and 6.1.1.4'
Pb Pb -3.3944 10.1111 'International Tables Vol C Tables 4.2.6.8 and 6.1.1.4'

loop_
_geom_angle_atom_site_label_1
_geom_angle_atom_site_label_2
_geom_angle_atom_site_label_3
_geom_angle
_geom_angle_site_symmetry_1
_geom_angle_site_symmetry_3
_geom_angle_publ_flag
C1_3 Pb1_11 C1_2 128.3(10) . . ?
C1_3 Pb1_11 C1_6 119.3(9) . . ?
C1_2 Pb1_11 C1_6 111.5(10) . . ?
C1_3 Pb1_11 Cl2_11 91.9(7) . . ?
C1_2 Pb1_11 Cl2_11 92.0(7) . . ?
C1_6 Pb1_11 Cl2_11 95.8(8) . . ?
C1_3 Pb1_11 Cl1_11 89.8(7) . . ?
C1_2 Pb1_11 Cl1_11 89.9(7) . . ?
C1_6 Pb1_11 Cl1_11 80.2(7) . . ?
Cl2_11 Pb1_11 Cl1_11 175.9(8) . . ?
C6_2 C1_2 C2_2 120.6(14) . . ?
C6_2 C1_2 Pb1_11 119.1(11) . . ?
C2_2 C1_2 Pb1_11 119.7(11) . . ?
C1_2 C2_2 C3_2 119.7(13) . . ?
C1_2 C2_2 H2_2 120.1 . . ?
C3_2 C2_2 H2_2 120.1 . . ?
C4_2 C3_2 C2_2 119.9(13) . . ?
C4_2 C3_2 H3_2 120.0 . . ?
C2_2 C3_2 H3_2 120.0 . . ?
C3_2 C4_2 C5_2 119.8(14) . . ?
C3_2 C4_2 H4_2 120.1 . . ?
C5_2 C4_2 H4_2 120.1 . . ?
C6_2 C5_2 C4_2 120.2(14) . . ?
C6_2 C5_2 H5_2 119.9 . . ?
C4_2 C5_2 H5_2 119.9 . . ?
C1_2 C6_2 C5_2 119.7(14) . . ?
C1_2 C6_2 H6_2 120.2 . . ?
C5_2 C6_2 H6_2 120.2 . . ?
C2_3 C1_3 C6_3 121.9(13) . . ?
C2_3 C1_3 Pb1_11 118.9(11) . . ?
C6_3 C1_3 Pb1_11 118.6(11) . . ?
C1_3 C2_3 C3_3 119.5(13) . . ?
C1_3 C2_3 H2_3 120.3 . . ?
C3_3 C2_3 H2_3 120.3 . . ?
C2_3 C3_3 C4_3 120.0(13) . . ?
C2_3 C3_3 H3_3 120.0 . . ?
C4_3 C3_3 H3_3 120.0 . . ?
C3_3 C4_3 C5_3 119.4(14) . . ?
C3_3 C4_3 H4_3 120.3 . . ?
C5_3 C4_3 H4_3 120.3 . . ?
C6_3 C5_3 C4_3 120.3(13) . . ?
C6_3 C5_3 H5_3 119.8 . . ?
C4_3 C5_3 H5_3 119.8 . . ?
C1_3 C6_3 C5_3 118.5(13) . . ?
C1_3 C6_3 H6_3 120.8 . . ?
C5_3 C6_3 H6_3 120.8 . . ?
N1_6 C1_6 C2_6 112.4(16) . . ?
N1_6 C1_6 Pb1_11 126.5(14) . . ?
C2_6 C1_6 Pb1_11 120.4(13) . . ?
C1_6 C2_6 C5_6 106.0(15) . . ?
C1_6 C2_6 C6_6 115.6(15) . . ?
C5_6 C2_6 C6_6 108.6(16) . . ?
C1_6 C2_6 C3_6 101.8(15) . . ?
C5_6 C2_6 C3_6 112.8(14) . . ?
C6_6 C2_6 C3_6 111.9(14) . . ?
C4_6 C3_6 C2_6 106.7(14) . . ?
C4_6 C3_6 H3A_6 110.4 . . ?
C2_6 C3_6 H3A_6 110.4 . . ?
C4_6 C3_6 H3AB_6 110.4 . . ?
C2_6 C3_6 H3AB_6 110.4 . . ?
H3A_6 C3_6 H3AB_6 108.6 . . ?
C7_6 C4_6 C3_6 114.6(15) . . ?
C7_6 C4_6 N1_6 112.4(14) . . ?
C3_6 C4_6 N1_6 98.8(13) . . ?
C7_6 C4_6 C8_6 125.7(15) . . ?
C3_6 C4_6 C8_6 96.0(14) . . ?
N1_6 C4_6 C8_6 105.2(14) . . ?
C2_6 C5_6 H5A_6 109.5 . . ?
C2_6 C5_6 H5B_6 109.5 . . ?
H5A_6 C5_6 H5B_6 109.5 . . ?
C2_6 C5_6 H5C_6 109.5 . . ?
H5A_6 C5_6 H5C_6 109.5 . . ?
H5B_6 C5_6 H5C_6 109.5 . . ?
C2_6 C6_6 H6A_6 109.5 . . ?
C2_6 C6_6 H6B_6 109.5 . . ?
H6A_6 C6_6 H6B_6 109.5 . . ?
C2_6 C6_6 H6C_6 109.5 . . ?
H6A_6 C6_6 H6C_6 109.5 . . ?
H6B_6 C6_6 H6C_6 109.5 . . ?
C4_6 C7_6 H7A_6 109.5 . . ?
C4_6 C7_6 H7B_6 109.5 . . ?
H7A_6 C7_6 H7B_6 109.5 . . ?
C4_6 C7_6 H7C_6 109.5 . . ?
H7A_6 C7_6 H7C_6 109.5 . . ?
H7B_6 C7_6 H7C_6 109.5 . . ?
C4_6 C8_6 H8A_6 109.5 . . ?
C4_6 C8_6 H8B_6 109.5 . . ?
H8A_6 C8_6 H8B_6 109.5 . . ?
C4_6 C8_6 H8C_6 109.5 . . ?
H8A_6 C8_6 H8C_6 109.5 . . ?
H8B_6 C8_6 H8C_6 109.5 . . ?
C1_6 N1_6 C1_7 124.9(15) . . ?
C1_6 N1_6 C4_6 111.4(15) . . ?
C1_7 N1_6 C4_6 123.7(15) . . ?
C2_7 C1_7 C6_7 121.8(14) . . ?
C2_7 C1_7 N1_6 114.8(12) . . ?
C6_7 C1_7 N1_6 123.3(13) . . ?
C3_7 C2_7 C1_7 116.9(14) . . ?
C3_7 C2_7 C7_71 117.6(13) . . ?
C1_7 C2_7 C7_71 125.4(14) . . ?
C4_7 C3_7 C2_7 122.1(14) . . ?
C4_7 C3_7 H3_7 118.9 . . ?
C2_7 C3_7 H3_7 118.9 . . ?
C5_7 C4_7 C3_7 120.1(15) . . ?
C5_7 C4_7 H4_7 119.9 . . ?
C3_7 C4_7 H4_7 119.9 . . ?
C4_7 C5_7 C6_7 122.5(13) . . ?
C4_7 C5_7 H5_7 118.8 . . ?
C6_7 C5_7 H5_7 118.8 . . ?
C5_7 C6_7 C1_7 116.4(13) . . ?
C5_7 C6_7 C10_72 119.5(13) . . ?
C1_7 C6_7 C10_72 124.1(13) . . ?
C8_71 C7_71 C2_7 110.3(15) . . ?
C8_71 C7_71 C9_71 109.2(15) . . ?
C2_7 C7_71 C9_71 112.3(15) . . ?
C8_71 C7_71 H7_71 108.3 . . ?
C2_7 C7_71 H7_71 108.3 . . ?
C9_71 C7_71 H7_71 108.3 . . ?
C7_71 C8_71 H8A_71 109.5 . . ?
C7_71 C8_71 H8B_71 109.5 . . ?
H8A_71 C8_71 H8B_71 109.5 . . ?
C7_71 C8_71 H8C_71 109.5 . . ?
H8A_71 C8_71 H8C_71 109.5 . . ?
H8B_71 C8_71 H8C_71 109.5 . . ?
C7_71 C9_71 H9A_71 109.5 . . ?
C7_71 C9_71 H9B_71 109.5 . . ?
H9A_71 C9_71 H9B_71 109.5 . . ?
C7_71 C9_71 H9C_71 109.5 . . ?
H9A_71 C9_71 H9C_71 109.5 . . ?
H9B_71 C9_71 H9C_71 109.5 . . ?
C6_7 C10_72 C11_72 110.1(15) . . ?
C6_7 C10_72 C12_72 111.0(14) . . ?
C11_72 C10_72 C12_72 110.0(14) . . ?
C6_7 C10_72 H10_72 108.6 . . ?
C11_72 C10_72 H10_72 108.6 . . ?
C12_72 C10_72 H10_72 108.6 . . ?
C10_72 C11_72 H11A_72 109.5 . . ?
C10_72 C11_72 H11B_72 109.5 . . ?
H11A_72 C11_72 H11B_72 109.5 . . ?
C10_72 C11_72 H11C_72 109.5 . . ?
H11A_72 C11_72 H11C_72 109.5 . . ?
H11B_72 C11_72 H11C_72 109.5 . . ?
C10_72 C12_72 H12A_72 109.5 . . ?
C10_72 C12_72 H12B_72 109.5 . . ?
H12A_72 C12_72 H12B_72 109.5 . . ?
C10_72 C12_72 H12C_72 109.5 . . ?
H12A_72 C12_72 H12C_72 109.5 . . ?
H12B_72 C12_72 H12C_72 109.5 . . ?
C2_4 C1_4 C6_4 120.3(13) . . ?
C2_4 C1_4 Pb1_21 119.3(11) . . ?
C6_4 C1_4 Pb1_21 120.4(11) . . ?
C1_4 C2_4 C3_4 119.9(13) . . ?
C1_4 C2_4 H2_4 120.0 . . ?
C3_4 C2_4 H2_4 120.0 . . ?
C4_4 C3_4 C2_4 120.4(13) . . ?
C4_4 C3_4 H3_4 119.8 . . ?
C2_4 C3_4 H3_4 119.8 . . ?
C5_4 C4_4 C3_4 119.2(13) . . ?
C5_4 C4_4 H4_4 120.4 . . ?
C3_4 C4_4 H4_4 120.4 . . ?
C4_4 C5_4 C6_4 120.0(13) . . ?
C4_4 C5_4 H5_4 120.0 . . ?
C6_4 C5_4 H5_4 120.0 . . ?
C1_4 C6_4 C5_4 120.1(13) . . ?
C1_4 C6_4 H6_4 119.9 . . ?
C5_4 C6_4 H6_4 119.9 . . ?
C2_5 C1_5 C6_5 122.5(13) . . ?
C2_5 C1_5 Pb1_21 118.3(11) . . ?
C6_5 C1_5 Pb1_21 118.7(10) . . ?
C1_5 C2_5 C3_5 118.5(12) . . ?
C1_5 C2_5 H2_5 120.7 . . ?
C3_5 C2_5 H2_5 120.7 . . ?
C2_5 C3_5 C4_5 120.3(13) . . ?
C2_5 C3_5 H3_5 119.8 . . ?
C4_5 C3_5 H3_5 119.8 . . ?
C5_5 C4_5 C3_5 119.5(13) . . ?
C5_5 C4_5 H4_5 120.2 . . ?
C3_5 C4_5 H4_5 120.2 . . ?
C4_5 C5_5 C6_5 120.2(12) . . ?
C4_5 C5_5 H5_5 119.9 . . ?
C6_5 C5_5 H5_5 119.9 . . ?
C1_5 C6_5 C5_5 118.6(12) . . ?
C1_5 C6_5 H6_5 120.7 . . ?
C5_5 C6_5 H6_5 120.7 . . ?
C1_4 Pb1_21 C1_5 124.8(10) . . ?
C1_4 Pb1_21 C1_8 113.8(10) . . ?
C1_5 Pb1_21 C1_8 119.3(9) . . ?
C1_4 Pb1_21 Cl2_21 91.9(7) . . ?
C1_5 Pb1_21 Cl2_21 93.6(7) . . ?
C1_8 Pb1_21 Cl2_21 99.3(8) . . ?
C1_4 Pb1_21 Cl1_21 88.1(6) . . ?
C1_5 Pb1_21 Cl1_21 88.4(7) . . ?
C1_8 Pb1_21 Cl1_21 78.6(7) . . ?
Cl2_21 Pb1_21 Cl1_21 177.6(8) . . ?
N2_8 C1_8 C2_8 110.7(16) . . ?
N2_8 C1_8 Pb1_21 128.1(14) . . ?
C2_8 C1_8 Pb1_21 120.3(13) . . ?
C1_8 C2_8 C3_8 103.2(15) . . ?
C1_8 C2_8 C5_8 115.5(16) . . ?
C3_8 C2_8 C5_8 113.8(15) . . ?
C1_8 C2_8 C6_8 105.3(15) . . ?
C3_8 C2_8 C6_8 110.8(15) . . ?
C5_8 C2_8 C6_8 107.9(15) . . ?
C2_8 C3_8 C4_8 106.7(14) . . ?
C2_8 C3_8 H3A_8 110.4 . . ?
C4_8 C3_8 H3A_8 110.4 . . ?
C2_8 C3_8 H3AB_8 110.4 . . ?
C4_8 C3_8 H3AB_8 110.4 . . ?
H3A_8 C3_8 H3AB_8 108.6 . . ?
C7_8 C4_8 C8_8 109.8(15) . . ?
C7_8 C4_8 C3_8 115.1(14) . . ?
C8_8 C4_8 C3_8 112.1(14) . . ?
C7_8 C4_8 N2_8 112.4(13) . . ?
C8_8 C4_8 N2_8 109.7(13) . . ?
C3_8 C4_8 N2_8 97.2(13) . . ?
C2_8 C5_8 H5A_8 109.5 . . ?
C2_8 C5_8 H5B_8 109.5 . . ?
H5A_8 C5_8 H5B_8 109.5 . . ?
C2_8 C5_8 H5C_8 109.5 . . ?
H5A_8 C5_8 H5C_8 109.5 . . ?
H5B_8 C5_8 H5C_8 109.5 . . ?
C2_8 C6_8 H6A_8 109.5 . . ?
C2_8 C6_8 H6B_8 109.5 . . ?
H6A_8 C6_8 H6B_8 109.5 . . ?
C2_8 C6_8 H6C_8 109.5 . . ?
H6A_8 C6_8 H6C_8 109.5 . . ?
H6B_8 C6_8 H6C_8 109.5 . . ?
C4_8 C7_8 H7A_8 109.5 . . ?
C4_8 C7_8 H7B_8 109.5 . . ?
H7A_8 C7_8 H7B_8 109.5 . . ?
C4_8 C7_8 H7C_8 109.5 . . ?
H7A_8 C7_8 H7C_8 109.5 . . ?
H7B_8 C7_8 H7C_8 109.5 . . ?
C4_8 C8_8 H8A_8 109.5 . . ?
C4_8 C8_8 H8B_8 109.5 . . ?
H8A_8 C8_8 H8B_8 109.5 . . ?
C4_8 C8_8 H8C_8 109.5 . . ?
H8A_8 C8_8 H8C_8 109.5 . . ?
H8B_8 C8_8 H8C_8 109.5 . . ?
C1_8 N2_8 C1_9 125.3(15) . . ?
C1_8 N2_8 C4_8 112.7(15) . . ?
C1_9 N2_8 C4_8 121.8(13) . . ?
C6_9 C1_9 C2_9 121.8(14) . . ?
C6_9 C1_9 N2_8 114.6(13) . . ?
C2_9 C1_9 N2_8 123.6(12) . . ?
C3_9 C2_9 C1_9 115.4(12) . . ?
C3_9 C2_9 C7_91 120.4(14) . . ?
C1_9 C2_9 C7_91 124.2(13) . . ?
C4_9 C3_9 C2_9 123.3(13) . . ?
C4_9 C3_9 H3_9 118.3 . . ?
C2_9 C3_9 H3_9 118.3 . . ?
C5_9 C4_9 C3_9 119.9(15) . . ?
C5_9 C4_9 H4_9 120.1 . . ?
C3_9 C4_9 H4_9 120.1 . . ?
C4_9 C5_9 C6_9 121.1(13) . . ?
C4_9 C5_9 H5_9 119.4 . . ?
C6_9 C5_9 H5_9 119.4 . . ?
C10_92 C6_9 C5_9 106.3(14) . . ?
C10_92 C6_9 C1_9 133.7(16) . . ?
C5_9 C6_9 C1_9 118.0(13) . . ?
C2_9 C7_91 C9_91 108.5(14) . . ?
C2_9 C7_91 C8_91 111.8(14) . . ?
C9_91 C7_91 C8_91 109.3(15) . . ?
C2_9 C7_91 H7_91 109.1 . . ?
C9_91 C7_91 H7_91 109.1 . . ?
C8_91 C7_91 H7_91 109.1 . . ?
C7_91 C8_91 H8A_91 109.5 . . ?
C7_91 C8_91 H8B_91 109.5 . . ?
H8A_91 C8_91 H8B_91 109.5 . . ?
C7_91 C8_91 H8C_91 109.5 . . ?
H8A_91 C8_91 H8C_91 109.5 . . ?
H8B_91 C8_91 H8C_91 109.5 . . ?
C7_91 C9_91 H9A_91 109.5 . . ?
C7_91 C9_91 H9B_91 109.5 . . ?
H9A_91 C9_91 H9B_91 109.5 . . ?
C7_91 C9_91 H9C_91 109.5 . . ?
H9A_91 C9_91 H9C_91 109.5 . . ?
H9B_91 C9_91 H9C_91 109.5 . . ?
C12_92 C10_92 C6_9 142.2(19) . . ?
C12_92 C10_92 C11_92 104.0(16) . . ?
C6_9 C10_92 C11_92 107.4(15) . . ?
C12_92 C10_92 H10_92 98.0 . . ?
C6_9 C10_92 H10_92 98.0 . . ?
C11_92 C10_92 H10_92 98.0 . . ?
C10_92 C11_92 H11A_92 109.5 . . ?
C10_92 C11_92 H11B_92 109.5 . . ?
H11A_92 C11_92 H11B_92 109.5 . . ?
C10_92 C11_92 H11C_92 109.5 . . ?
H11A_92 C11_92 H11C_92 109.5 . . ?
H11B_92 C11_92 H11C_92 109.5 . . ?
C10_92 C12_92 H12A_92 109.5 . . ?
C10_92 C12_92 H12B_92 109.5 . . ?
H12A_92 C12_92 H12B_92 109.5 . . ?
C10_92 C12_92 H12C_92 109.5 . . ?
H12A_92 C12_92 H12C_92 109.5 . . ?
H12B_92 C12_92 H12C_92 109.5 . . ?

loop_
_geom_bond_atom_site_label_1
_geom_bond_atom_site_label_2
_geom_bond_distance
_geom_bond_site_symmetry_2
_geom_bond_publ_flag
Cl1_11 Pb1_11 2.740(17) . ?
Cl2_11 Pb1_11 2.582(17) . ?
Pb1_11 C1_3 2.19(2) . ?
Pb1_11 C1_2 2.24(2) . ?
Pb1_11 C1_6 2.35(3) . ?
C1_2 C6_2 1.383(14) . ?
C1_2 C2_2 1.389(14) . ?
C2_2 C3_2 1.392(14) . ?
C2_2 H2_2 0.9500 . ?
C3_2 C4_2 1.390(14) . ?
C3_2 H3_2 0.9500 . ?
C4_2 C5_2 1.394(15) . ?
C4_2 H4_2 0.9500 . ?
C5_2 C6_2 1.388(14) . ?
C5_2 H5_2 0.9500 . ?
C6_2 H6_2 0.9500 . ?
C1_3 C2_3 1.374(14) . ?
C1_3 C6_3 1.380(14) . ?
C2_3 C3_3 1.386(14) . ?
C2_3 H2_3 0.9500 . ?
C3_3 C4_3 1.390(14) . ?
C3_3 H3_3 0.9500 . ?
C4_3 C5_3 1.403(14) . ?
C4_3 H4_3 0.9500 . ?
C5_3 C6_3 1.391(14) . ?
C5_3 H5_3 0.9500 . ?
C6_3 H6_3 0.9500 . ?
C1_6 N1_6 1.31(2) . ?
C1_6 C2_6 1.49(3) . ?
C2_6 C5_6 1.53(2) . ?
C2_6 C6_6 1.55(2) . ?
C2_6 C3_6 1.56(2) . ?
C3_6 C4_6 1.52(2) . ?
C3_6 H3A_6 0.9900 . ?
C3_6 H3AB_6 0.9900 . ?
C4_6 C7_6 1.51(2) . ?
C4_6 N1_6 1.55(2) . ?
C4_6 C8_6 1.56(3) . ?
C5_6 H5A_6 0.9800 . ?
C5_6 H5B_6 0.9800 . ?
C5_6 H5C_6 0.9800 . ?
C6_6 H6A_6 0.9800 . ?
C6_6 H6B_6 0.9800 . ?
C6_6 H6C_6 0.9800 . ?
C7_6 H7A_6 0.9800 . ?
C7_6 H7B_6 0.9800 . ?
C7_6 H7C_6 0.9800 . ?
C8_6 H8A_6 0.9800 . ?
C8_6 H8B_6 0.9800 . ?
C8_6 H8C_6 0.9800 . ?
N1_6 C1_7 1.45(2) . ?
C1_7 C2_7 1.422(15) . ?
C1_7 C6_7 1.424(15) . ?
C2_7 C3_7 1.410(17) . ?
C2_7 C7_71 1.53(2) . ?
C3_7 C4_7 1.367(15) . ?
C3_7 H3_7 0.9500 . ?
C4_7 C5_7 1.367(15) . ?
C4_7 H4_7 0.9500 . ?
C5_7 C6_7 1.413(16) . ?
C5_7 H5_7 0.9500 . ?
C6_7 C10_72 1.50(2) . ?
C7_71 C8_71 1.52(2) . ?
C7_71 C9_71 1.53(2) . ?
C7_71 H7_71 1.0000 . ?
C8_71 H8A_71 0.9800 . ?
C8_71 H8B_71 0.9800 . ?
C8_71 H8C_71 0.9800 . ?
C9_71 H9A_71 0.9800 . ?
C9_71 H9B_71 0.9800 . ?
C9_71 H9C_71 0.9800 . ?
C10_72 C11_72 1.51(2) . ?
C10_72 C12_72 1.54(2) . ?
C10_72 H10_72 1.0000 . ?
C11_72 H11A_72 0.9800 . ?
C11_72 H11B_72 0.9800 . ?
C11_72 H11C_72 0.9800 . ?
C12_72 H12A_72 0.9800 . ?
C12_72 H12B_72 0.9800 . ?
C12_72 H12C_72 0.9800 . ?
C1_4 C2_4 1.371(14) . ?
C1_4 C6_4 1.386(14) . ?
C1_4 Pb1_21 2.22(2) . ?
C2_4 C3_4 1.396(14) . ?
C2_4 H2_4 0.9500 . ?
C3_4 C4_4 1.393(14) . ?
C3_4 H3_4 0.9500 . ?
C4_4 C5_4 1.391(14) . ?
C4_4 H4_4 0.9500 . ?
C5_4 C6_4 1.394(14) . ?
C5_4 H5_4 0.9500 . ?
C6_4 H6_4 0.9500 . ?
C1_5 C2_5 1.377(13) . ?
C1_5 C6_5 1.378(13) . ?
C1_5 Pb1_21 2.23(2) . ?
C2_5 C3_5 1.382(14) . ?
C2_5 H2_5 0.9500 . ?
C3_5 C4_5 1.402(14) . ?
C3_5 H3_5 0.9500 . ?
C4_5 C5_5 1.387(14) . ?
C4_5 H4_5 0.9500 . ?
C5_5 C6_5 1.390(14) . ?
C5_5 H5_5 0.9500 . ?
C6_5 H6_5 0.9500 . ?
Pb1_21 C1_8 2.28(2) . ?
Pb1_21 Cl2_21 2.587(17) . ?
Pb1_21 Cl1_21 2.752(17) . ?
C1_8 N2_8 1.28(2) . ?
C1_8 C2_8 1.51(3) . ?
C2_8 C3_8 1.52(3) . ?
C2_8 C5_8 1.54(2) . ?
C2_8 C6_8 1.55(3) . ?
C3_8 C4_8 1.54(2) . ?
C3_8 H3A_8 0.9900 . ?
C3_8 H3AB_8 0.9900 . ?
C4_8 C7_8 1.52(2) . ?
C4_8 C8_8 1.53(2) . ?
C4_8 N2_8 1.57(2) . ?
C5_8 H5A_8 0.9800 . ?
C5_8 H5B_8 0.9800 . ?
C5_8 H5C_8 0.9800 . ?
C6_8 H6A_8 0.9800 . ?
C6_8 H6B_8 0.9800 . ?
C6_8 H6C_8 0.9800 . ?
C7_8 H7A_8 0.9800 . ?
C7_8 H7B_8 0.9800 . ?
C7_8 H7C_8 0.9800 . ?
C8_8 H8A_8 0.9800 . ?
C8_8 H8B_8 0.9800 . ?
C8_8 H8C_8 0.9800 . ?
N2_8 C1_9 1.47(2) . ?
C1_9 C6_9 1.419(14) . ?
C1_9 C2_9 1.428(15) . ?
C2_9 C3_9 1.406(16) . ?
C2_9 C7_91 1.50(2) . ?
C3_9 C4_9 1.377(15) . ?
C3_9 H3_9 0.9500 . ?
C4_9 C5_9 1.372(15) . ?
C4_9 H4_9 0.9500 . ?
C5_9 C6_9 1.403(16) . ?
C5_9 H5_9 0.9500 . ?
C6_9 C10_92 1.33(3) . ?
C7_91 C9_91 1.53(2) . ?
C7_91 C8_91 1.55(2) . ?
C7_91 H7_91 1.0000 . ?
C8_91 H8A_91 0.9800 . ?
C8_91 H8B_91 0.9800 . ?
C8_91 H8C_91 0.9800 . ?
C9_91 H9A_91 0.9800 . ?
C9_91 H9B_91 0.9800 . ?
C9_91 H9C_91 0.9800 . ?
C10_92 C12_92 1.33(3) . ?
C10_92 C11_92 1.81(3) . ?
C10_92 H10_92 1.0000 . ?
C11_92 H11A_92 0.9800 . ?
C11_92 H11B_92 0.9800 . ?
C11_92 H11C_92 0.9800 . ?
C12_92 H12A_92 0.9800 . ?
C12_92 H12B_92 0.9800 . ?
C12_92 H12C_92 0.9800 . ?

loop_
_geom_torsion_atom_site_label_1
_geom_torsion_atom_site_label_2
_geom_torsion_atom_site_label_3
_geom_torsion_atom_site_label_4
_geom_torsion
_geom_torsion_site_symmetry_1
_geom_torsion_site_symmetry_2
_geom_torsion_site_symmetry_3
_geom_torsion_site_symmetry_4
_geom_torsion_publ_flag
C6_2 C1_2 C2_2 C3_2 1(3) . . . . ?
Pb1_11 C1_2 C2_2 C3_2 -171.1(14) . . . . ?
C1_2 C2_2 C3_2 C4_2 -1(3) . . . . ?
C2_2 C3_2 C4_2 C5_2 1(3) . . . . ?
C3_2 C4_2 C5_2 C6_2 0(3) . . . . ?
C2_2 C1_2 C6_2 C5_2 0(3) . . . . ?
Pb1_11 C1_2 C6_2 C5_2 172.2(15) . . . . ?
C4_2 C5_2 C6_2 C1_2 -1(3) . . . . ?
C6_3 C1_3 C2_3 C3_3 -6(3) . . . . ?
Pb1_11 C1_3 C2_3 C3_3 -176.9(14) . . . . ?
C1_3 C2_3 C3_3 C4_3 6(3) . . . . ?
C2_3 C3_3 C4_3 C5_3 -6(3) . . . . ?
C3_3 C4_3 C5_3 C6_3 5(3) . . . . ?
C2_3 C1_3 C6_3 C5_3 6(3) . . . . ?
Pb1_11 C1_3 C6_3 C5_3 176.7(14) . . . . ?
C4_3 C5_3 C6_3 C1_3 -5(3) . . . . ?
N1_6 C1_6 C2_6 C5_6 122.4(17) . . . . ?
Pb1_11 C1_6 C2_6 C5_6 -66.9(18) . . . . ?
N1_6 C1_6 C2_6 C6_6 -117.3(18) . . . . ?
Pb1_11 C1_6 C2_6 C6_6 53(2) . . . . ?
N1_6 C1_6 C2_6 C3_6 4.2(19) . . . . ?
Pb1_11 C1_6 C2_6 C3_6 174.9(12) . . . . ?
C1_6 C2_6 C3_6 C4_6 -21.8(17) . . . . ?
C5_6 C2_6 C3_6 C4_6 -135.0(16) . . . . ?
C6_6 C2_6 C3_6 C4_6 102.2(17) . . . . ?
C2_6 C3_6 C4_6 C7_6 148.2(14) . . . . ?
C2_6 C3_6 C4_6 N1_6 28.5(16) . . . . ?
C2_6 C3_6 C4_6 C8_6 -77.9(15) . . . . ?
C2_6 C1_6 N1_6 C1_7 -162.7(15) . . . . ?
Pb1_11 C1_6 N1_6 C1_7 27(2) . . . . ?
C2_6 C1_6 N1_6 C4_6 15(2) . . . . ?
Pb1_11 C1_6 N1_6 C4_6 -154.9(13) . . . . ?
C7_6 C4_6 N1_6 C1_6 -148.8(16) . . . . ?
C3_6 C4_6 N1_6 C1_6 -27.5(18) . . . . ?
C8_6 C4_6 N1_6 C1_6 71.2(18) . . . . ?
C7_6 C4_6 N1_6 C1_7 29(2) . . . . ?
C3_6 C4_6 N1_6 C1_7 150.3(15) . . . . ?
C8_6 C4_6 N1_6 C1_7 -111.0(17) . . . . ?
C1_6 N1_6 C1_7 C2_7 83(2) . . . . ?
C4_6 N1_6 C1_7 C2_7 -94.9(19) . . . . ?
C1_6 N1_6 C1_7 C6_7 -98(2) . . . . ?
C4_6 N1_6 C1_7 C6_7 85(2) . . . . ?
C6_7 C1_7 C2_7 C3_7 5(3) . . . . ?
N1_6 C1_7 C2_7 C3_7 -175.7(15) . . . . ?
C6_7 C1_7 C2_7 C7_71 -170.2(16) . . . . ?
N1_6 C1_7 C2_7 C7_71 9(3) . . . . ?
C1_7 C2_7 C3_7 C4_7 -2(3) . . . . ?
C7_71 C2_7 C3_7 C4_7 173.1(16) . . . . ?
C2_7 C3_7 C4_7 C5_7 -1(3) . . . . ?
C3_7 C4_7 C5_7 C6_7 3(3) . . . . ?
C4_7 C5_7 C6_7 C1_7 0(3) . . . . ?
C4_7 C5_7 C6_7 C10_72 -179.1(16) . . . . ?
C2_7 C1_7 C6_7 C5_7 -4(3) . . . . ?
N1_6 C1_7 C6_7 C5_7 177.0(16) . . . . ?
C2_7 C1_7 C6_7 C10_72 175.3(16) . . . . ?
N1_6 C1_7 C6_7 C10_72 -4(3) . . . . ?
C3_7 C2_7 C7_71 C8_71 -56(2) . . . . ?
C1_7 C2_7 C7_71 C8_71 118.6(19) . . . . ?
C3_7 C2_7 C7_71 C9_71 66(2) . . . . ?
C1_7 C2_7 C7_71 C9_71 -119.3(19) . . . . ?
C5_7 C6_7 C10_72 C11_72 73(2) . . . . ?
C1_7 C6_7 C10_72 C11_72 -106(2) . . . . ?
C5_7 C6_7 C10_72 C12_72 -49(2) . . . . ?
C1_7 C6_7 C10_72 C12_72 132.5(18) . . . . ?
C6_4 C1_4 C2_4 C3_4 -2(3) . . . . ?
Pb1_21 C1_4 C2_4 C3_4 -179.7(15) . . . . ?
C1_4 C2_4 C3_4 C4_4 3(3) . . . . ?
C2_4 C3_4 C4_4 C5_4 -1(3) . . . . ?
C3_4 C4_4 C5_4 C6_4 -1(3) . . . . ?
C2_4 C1_4 C6_4 C5_4 0(3) . . . . ?
Pb1_21 C1_4 C6_4 C5_4 177.8(14) . . . . ?
C4_4 C5_4 C6_4 C1_4 1(3) . . . . ?
C6_5 C1_5 C2_5 C3_5 1(3) . . . . ?
Pb1_21 C1_5 C2_5 C3_5 -171.4(15) . . . . ?
C1_5 C2_5 C3_5 C4_5 -5(3) . . . . ?
C2_5 C3_5 C4_5 C5_5 3(3) . . . . ?
C3_5 C4_5 C5_5 C6_5 1(3) . . . . ?
C2_5 C1_5 C6_5 C5_5 3(3) . . . . ?
Pb1_21 C1_5 C6_5 C5_5 175.8(14) . . . . ?
C4_5 C5_5 C6_5 C1_5 -4(3) . . . . ?
N2_8 C1_8 C2_8 C3_8 -4(2) . . . . ?
Pb1_21 C1_8 C2_8 C3_8 -173.6(12) . . . . ?
N2_8 C1_8 C2_8 C5_8 120.6(18) . . . . ?
Pb1_21 C1_8 C2_8 C5_8 -49(2) . . . . ?
N2_8 C1_8 C2_8 C6_8 -120.4(17) . . . . ?
Pb1_21 C1_8 C2_8 C6_8 70.1(18) . . . . ?
C1_8 C2_8 C3_8 C4_8 22.6(18) . . . . ?
C5_8 C2_8 C3_8 C4_8 -103.3(17) . . . . ?
C6_8 C2_8 C3_8 C4_8 134.9(15) . . . . ?
C2_8 C3_8 C4_8 C7_8 -148.0(15) . . . . ?
C2_8 C3_8 C4_8 C8_8 85.5(17) . . . . ?
C2_8 C3_8 C4_8 N2_8 -29.1(16) . . . . ?
C2_8 C1_8 N2_8 C1_9 159.9(15) . . . . ?
Pb1_21 C1_8 N2_8 C1_9 -32(2) . . . . ?
C2_8 C1_8 N2_8 C4_8 -16(2) . . . . ?
Pb1_21 C1_8 N2_8 C4_8 152.3(13) . . . . ?
C7_8 C4_8 N2_8 C1_8 149.6(16) . . . . ?
C8_8 C4_8 N2_8 C1_8 -87.9(18) . . . . ?
C3_8 C4_8 N2_8 C1_8 28.6(17) . . . . ?
C7_8 C4_8 N2_8 C1_9 -27(2) . . . . ?
C8_8 C4_8 N2_8 C1_9 95.9(17) . . . . ?
C3_8 C4_8 N2_8 C1_9 -147.5(13) . . . . ?
C1_8 N2_8 C1_9 C6_9 -81(2) . . . . ?
C4_8 N2_8 C1_9 C6_9 95.0(18) . . . . ?
C1_8 N2_8 C1_9 C2_9 100(2) . . . . ?
C4_8 N2_8 C1_9 C2_9 -84(2) . . . . ?
C6_9 C1_9 C2_9 C3_9 8(2) . . . . ?
N2_8 C1_9 C2_9 C3_9 -173.0(15) . . . . ?
C6_9 C1_9 C2_9 C7_91 -171.8(16) . . . . ?
N2_8 C1_9 C2_9 C7_91 7(3) . . . . ?
C1_9 C2_9 C3_9 C4_9 -4(3) . . . . ?
C7_91 C2_9 C3_9 C4_9 175.7(16) . . . . ?
C2_9 C3_9 C4_9 C5_9 -1(3) . . . . ?
C3_9 C4_9 C5_9 C6_9 2(3) . . . . ?
C4_9 C5_9 C6_9 C10_92 -164.6(17) . . . . ?
C4_9 C5_9 C6_9 C1_9 1(3) . . . . ?
C2_9 C1_9 C6_9 C10_92 155(2) . . . . ?
N2_8 C1_9 C6_9 C10_92 -25(3) . . . . ?
C2_9 C1_9 C6_9 C5_9 -7(2) . . . . ?
N2_8 C1_9 C6_9 C5_9 174.1(14) . . . . ?
C3_9 C2_9 C7_91 C9_91 -73(2) . . . . ?
C1_9 C2_9 C7_91 C9_91 106.5(19) . . . . ?
C3_9 C2_9 C7_91 C8_91 47(2) . . . . ?
C1_9 C2_9 C7_91 C8_91 -132.9(18) . . . . ?
C5_9 C6_9 C10_92 C12_92 56(4) . . . . ?
C1_9 C6_9 C10_92 C12_92 -106(3) . . . . ?
C5_9 C6_9 C10_92 C11_92 -88.4(16) . . . . ?
C1_9 C6_9 C10_92 C11_92 109(2) . . . . ?
